data_7130897
loop_
_publ_author_name
'O'Hagan, David'
'Yu, Cihang'
'Cormanich, Rodrigo A.'
'Slawin, Alexandra'
'Cordes, David Bradford'
'Piscelli, Bruno A.'
'Al-Maharik, Nawaf'

_publ_section_title
;
 Unexpected triaxial preferences in some all-syn
 1,3,5-trifluorocyclohexanes
;
_journal_name_full 'Chemical Communications'
_journal_paper_doi 10.1039/D2CC05058G
_journal_year 2022
_chemical_absolute_configuration unk
_chemical_formula_moiety 'C7 H11 F3'
_chemical_formula_sum 'C7 H11 F3'
_chemical_formula_weight 152.16
_space_group_crystal_system monoclinic
_space_group_IT_number 9
_space_group_name_Hall 'C -2yc'
_space_group_name_H-M_alt 'C 1 c 1'
_atom_sites_solution_hydrogens geom
_atom_sites_solution_primary dual
_audit_creation_date 2022-10-18
_audit_creation_method
;
Olex2 1.5
(compiled 2022.04.07 svn.rca3783a0 for OlexSys, GUI svn.r6498)
;
_audit_update_record
;
2022-10-18 deposited with the CCDC.	2022-10-25 downloaded from the CCDC.
;
_cell_angle_alpha 90
_cell_angle_beta 90.55(2)
_cell_angle_gamma 90
_cell_formula_units_Z 4
_cell_length_a 4.8224(10)
_cell_length_b 12.4436(19)
_cell_length_c 12.240(2)
_cell_measurement_reflns_used 2454
_cell_measurement_temperature 173
_cell_measurement_theta_max 28.7530
_cell_measurement_theta_min 3.2760
_cell_volume 734.5(2)
_computing_cell_refinement 'CrysAlisPro 1.171.41.93a (Rigaku OD, 2020)'
_computing_data_collection 'CrystalClear-SM Expert 2.1 b45 (Rigaku OD, 2015)'
_computing_data_reduction 'CrysAlisPro 1.171.41.93a (Rigaku OD, 2020)'
_computing_molecular_graphics 'Olex2 1.5 (Dolomanov et al., 2009)'
_computing_publication_material 'Olex2 1.5 (Dolomanov et al., 2009)'
_computing_structure_refinement 'SHELXL 2018/3 (Sheldrick, 2015)'
_computing_structure_solution 'SHELXT 2018/2 (Sheldrick, 2018)'
_diffrn_ambient_temperature 173
_diffrn_detector 'hybrid photon counting detector'
_diffrn_detector_area_resol_mean 5.8140
_diffrn_measured_fraction_theta_full 1.000
_diffrn_measured_fraction_theta_max 0.879
_diffrn_measurement_details
;
List of Runs (angles in degrees, time in seconds):

  # Type    Start    End  Width  t~exp~   \w     \q     \k     \f   Frames
#--------------------------------------------------------------------------
  1  \w   -100.00  80.00   0.50   10.00    --  -10.00  45.00   0.00  360
  2  \w   -100.00  80.00   0.50   10.00    --  -10.00  45.00  90.00  360
  3  \w   -100.00  80.00   0.50   10.00    --  -10.00  45.00 180.00  360
;
_diffrn_measurement_device 'AFC10: Fixed \c 3 circle'
_diffrn_measurement_device_type 'Rigaku XtaLAB P200K'
_diffrn_measurement_method '\w scans'
_diffrn_measurement_specimen_support Loop
_diffrn_orient_matrix_type 'CrysAlisPro convention (1999,Acta A55,543-557)'
_diffrn_orient_matrix_UB_11 0.0915466500
_diffrn_orient_matrix_UB_12 0.0265659500
_diffrn_orient_matrix_UB_13 0.0368096000
_diffrn_orient_matrix_UB_21 -0.0800037000
_diffrn_orient_matrix_UB_22 0.0476445000
_diffrn_orient_matrix_UB_23 -0.0051518000
_diffrn_orient_matrix_UB_31 -0.0828643500
_diffrn_orient_matrix_UB_32 -0.0165245500
_diffrn_orient_matrix_UB_33 0.0444754000
_diffrn_radiation_monochromator 'Rigaku Osmic Confocal Optical System'
_diffrn_radiation_probe x-ray
_diffrn_radiation_type 'Mo K\a'
_diffrn_radiation_wavelength 0.71073
_diffrn_reflns_av_R_equivalents 0.0948
_diffrn_reflns_av_unetI/netI 0.0861
_diffrn_reflns_Laue_measured_fraction_full 1.000
_diffrn_reflns_Laue_measured_fraction_max 0.879
_diffrn_reflns_limit_h_max 5
_diffrn_reflns_limit_h_min -5
_diffrn_reflns_limit_k_max 16
_diffrn_reflns_limit_k_min -15
_diffrn_reflns_limit_l_max 16
_diffrn_reflns_limit_l_min -15
_diffrn_reflns_number 4594
_diffrn_reflns_point_group_measured_fraction_full 0.972
_diffrn_reflns_point_group_measured_fraction_max 0.812
_diffrn_reflns_theta_full 25.242
_diffrn_reflns_theta_max 28.933
_diffrn_reflns_theta_min 1.664
_diffrn_source 'Rotating Anode'
_diffrn_source_type 'Rigaku FR-X'
_exptl_absorpt_coefficient_mu 0.132
_exptl_absorpt_correction_T_max 1.00000
_exptl_absorpt_correction_T_min 0.40856
_exptl_absorpt_correction_type multi-scan
_exptl_absorpt_process_details
;
CrysAlisPro 1.171.41.93a (Rigaku Oxford Diffraction, 2020)
Empirical absorption correction using spherical harmonics,
implemented in SCALE3 ABSPACK scaling algorithm.
;
_exptl_crystal_colour colourless
_exptl_crystal_colour_primary colourless
_exptl_crystal_density_diffrn 1.376
_exptl_crystal_description needle
_exptl_crystal_F_000 320
_exptl_crystal_recrystallization_method 'Re-crystallisation from solvent: Ethyl acetate/dichloromethane'
_exptl_crystal_size_max 0.42
_exptl_crystal_size_mid 0.04
_exptl_crystal_size_min 0.03
_refine_diff_density_max 0.745
_refine_diff_density_min -0.467
_refine_diff_density_rms 0.154
_refine_ls_abs_structure_details
;
 The calculated value of the Flack parameter, and its SU were found to be
 meaningless due to weak anomalous scattering by the crystal.  They were
 removed from the CIF.
;
_refine_ls_extinction_method none
_refine_ls_goodness_of_fit_ref 1.111
_refine_ls_hydrogen_treatment constr
_refine_ls_matrix_type full
_refine_ls_number_parameters 93
_refine_ls_number_reflns 1567
_refine_ls_number_restraints 2
_refine_ls_restrained_S_all 1.111
_refine_ls_R_factor_all 0.1258
_refine_ls_R_factor_gt 0.1074
_refine_ls_shift/su_max 0.006
_refine_ls_shift/su_mean 0.001
_refine_ls_structure_factor_coef Fsqd
_refine_ls_weighting_details 'w=1/[\s^2^(Fo^2^)+(0.2000P)^2^] where P=(Fo^2^+2Fc^2^)/3'
_refine_ls_weighting_scheme calc
_refine_ls_wR_factor_gt 0.2769
_refine_ls_wR_factor_ref 0.2933
_reflns_Friedel_coverage 0.839
_reflns_Friedel_fraction_full 0.944
_reflns_Friedel_fraction_max 0.744
_reflns_number_gt 1177
_reflns_number_total 1567
_reflns_threshold_expression 'I > 2\s(I)'
_cod_data_source_file d2cc05058g2.cif
_cod_data_source_block 6
_cod_depositor_comments
;
The following automatic conversions were performed:

data item '_diffrn_radiation_probe' value 'X-ray' was changed to
'x-ray' in accordance with the
/home/data/users/saulius/crontab/automatic-downloads/rss-feeds/RSC/lib/dictionaries/cif_core.dic
dictionary named 'cif_core.dic' version 2.4.2 last updated on
2011-04-26.

Automatic conversion script
Id: cif_fix_values 7556 2019-12-06 15:28:31Z antanas 
;
_cod_original_cell_volume 734.4(2)
_cod_original_sg_symbol_H-M Cc
_cod_database_code 7130897
_shelx_shelxl_version_number 2018/3
_shelx_space_group_comment
;
The symmetry employed for this shelxl refinement is uniquely defined
by the following loop, which should always be used as a source of
symmetry information in preference to the above space-group names.
They are only intended as comments.
;
_shelx_estimated_absorpt_t_max 0.996
_shelx_estimated_absorpt_t_min 0.947
_olex2_refinement_description
;
1. Twinned data refinement
 Scales: 0.702(11)
 0.298(11)
2. Fixed Uiso
 At 1.2 times of:
  All C(H) groups, All C(H,H) groups
 At 1.5 times of:
  All C(H,H,H) groups
3.a Ternary CH refined with riding coordinates:
 C1(H1), C2(H2), C4(H4), C6(H6)
3.b Secondary CH2 refined with riding coordinates:
 C3(H3A,H3B), C5(H5A,H5B)
3.c Idealised Me refined as rotating group:
 C7(H7A,H7B,H7C)
;

loop_
_space_group_symop_operation_xyz
'x, y, z'
'x, -y, z+1/2'
'x+1/2, y+1/2, z'
'x+1/2, -y+1/2, z+1/2'

loop_
_atom_site_label
_atom_site_type_symbol
_atom_site_fract_x
_atom_site_fract_y
_atom_site_fract_z
_atom_site_U_iso_or_equiv
_atom_site_adp_type
_atom_site_occupancy
_atom_site_site_symmetry_order
_atom_site_calc_flag
_atom_site_refinement_flags_posn
_atom_site_refinement_flags_adp
_atom_site_refinement_flags_occupancy
_atom_site_disorder_assembly
_atom_site_disorder_group
F2 F 0.6863(13) 0.5774(4) 0.4395(5) 0.0521(18) Uani 1 1 d . . . . .
F4 F 0.6784(15) 0.8037(5) 0.3738(6) 0.0542(18) Uani 1 1 d . . . . .
F6 F 0.6935(15) 0.7432(4) 0.6044(6) 0.0486(16) Uani 1 1 d . . . . .
C1 C 0.320(2) 0.6226(7) 0.5570(9) 0.043(2) Uani 1 1 d . . . . .
H1 H 0.112597 0.621303 0.559746 0.051 Uiso 1 1 calc R U . . .
C2 C 0.399(2) 0.5915(8) 0.4432(9) 0.040(2) Uani 1 1 d . . . . .
H2 H 0.307392 0.521628 0.424743 0.048 Uiso 1 1 calc R U . . .
C3 C 0.316(3) 0.6742(9) 0.3576(10) 0.051(3) Uani 1 1 d . . . . .
H3A H 0.112008 0.670895 0.346954 0.061 Uiso 1 1 calc R U . . .
H3B H 0.402062 0.654202 0.287395 0.061 Uiso 1 1 calc R U . . .
C4 C 0.397(3) 0.7905(8) 0.3851(10) 0.052(3) Uani 1 1 d . . . . .
H4 H 0.299352 0.839754 0.332866 0.062 Uiso 1 1 calc R U . . .
C5 C 0.311(2) 0.8192(6) 0.5010(11) 0.045(3) Uani 1 1 d . . . . .
H5A H 0.106080 0.823527 0.503503 0.055 Uiso 1 1 calc R U . . .
H5B H 0.385276 0.891222 0.519288 0.055 Uiso 1 1 calc R U . . .
C6 C 0.412(2) 0.7381(6) 0.5889(9) 0.037(2) Uani 1 1 d . . . . .
H6 H 0.321792 0.757029 0.659502 0.045 Uiso 1 1 calc R U . . .
C7 C 0.425(3) 0.5423(9) 0.6429(9) 0.055(3) Uani 1 1 d . . . . .
H7A H 0.346462 0.560234 0.714135 0.083 Uiso 1 1 calc R U . . .
H7B H 0.627914 0.545917 0.647470 0.083 Uiso 1 1 calc R U . . .
H7C H 0.368348 0.469494 0.621966 0.083 Uiso 1 1 calc R U . . .

loop_
_atom_site_aniso_label
_atom_site_aniso_U_11
_atom_site_aniso_U_22
_atom_site_aniso_U_33
_atom_site_aniso_U_23
_atom_site_aniso_U_13
_atom_site_aniso_U_12
F2 0.067(5) 0.025(3) 0.064(4) -0.002(3) 0.009(4) -0.001(3)
F4 0.055(4) 0.031(3) 0.077(4) 0.008(3) 0.008(4) -0.007(3)
F6 0.052(4) 0.026(2) 0.068(4) -0.004(2) 0.003(3) 0.000(3)
C1 0.043(5) 0.023(4) 0.062(6) 0.001(4) -0.005(5) -0.011(4)
C2 0.037(5) 0.024(4) 0.059(6) 0.002(4) -0.009(5) -0.017(4)
C3 0.073(8) 0.033(5) 0.045(5) 0.001(4) 0.002(6) 0.001(5)
C4 0.077(9) 0.028(5) 0.050(6) 0.009(4) -0.009(6) -0.010(5)
C5 0.034(5) 0.010(3) 0.092(8) 0.003(4) 0.000(5) 0.003(3)
C6 0.053(6) 0.019(3) 0.040(5) -0.003(3) 0.010(4) 0.006(4)
C7 0.099(9) 0.024(4) 0.043(5) 0.005(4) 0.007(6) 0.009(5)

loop_
_atom_type_symbol
_atom_type_description
_atom_type_scat_dispersion_real
_atom_type_scat_dispersion_imag
_atom_type_scat_source
C C 0.0033 0.0016 'International Tables Vol C Tables 4.2.6.8 and 6.1.1.4'
H H 0.0000 0.0000 'International Tables Vol C Tables 4.2.6.8 and 6.1.1.4'
F F 0.0171 0.0103 'International Tables Vol C Tables 4.2.6.8 and 6.1.1.4'

loop_
_geom_angle_atom_site_label_1
_geom_angle_atom_site_label_2
_geom_angle_atom_site_label_3
_geom_angle
_geom_angle_site_symmetry_1
_geom_angle_site_symmetry_3
_geom_angle_publ_flag
C2 C1 H1 106.9 . . ?
C2 C1 C6 113.4(8) . . ?
C2 C1 C7 112.5(10) . . ?
C6 C1 H1 106.9 . . ?
C7 C1 H1 106.9 . . ?
C7 C1 C6 109.8(10) . . ?
F2 C2 C1 108.9(9) . . ?
F2 C2 H2 108.6 . . ?
F2 C2 C3 108.5(10) . . ?
C1 C2 H2 108.6 . . ?
C1 C2 C3 113.5(9) . . ?
C3 C2 H2 108.6 . . ?
C2 C3 H3A 108.5 . . ?
C2 C3 H3B 108.5 . . ?
C2 C3 C4 114.9(10) . . ?
H3A C3 H3B 107.5 . . ?
C4 C3 H3A 108.5 . . ?
C4 C3 H3B 108.5 . . ?
F4 C4 C3 109.9(11) . . ?
F4 C4 H4 108.7 . . ?
F4 C4 C5 110.0(10) . . ?
C3 C4 H4 108.7 . . ?
C5 C4 C3 110.7(10) . . ?
C5 C4 H4 108.7 . . ?
C4 C5 H5A 108.8 . . ?
C4 C5 H5B 108.8 . . ?
C4 C5 C6 114.0(8) . . ?
H5A C5 H5B 107.7 . . ?
C6 C5 H5A 108.8 . . ?
C6 C5 H5B 108.8 . . ?
F6 C6 C1 111.0(8) . . ?
F6 C6 C5 111.8(8) . . ?
F6 C6 H6 108.0 . . ?
C1 C6 H6 108.0 . . ?
C5 C6 C1 109.9(9) . . ?
C5 C6 H6 108.0 . . ?
C1 C7 H7A 109.5 . . ?
C1 C7 H7B 109.5 . . ?
C1 C7 H7C 109.5 . . ?
H7A C7 H7B 109.5 . . ?
H7A C7 H7C 109.5 . . ?
H7B C7 H7C 109.5 . . ?

loop_
_geom_bond_atom_site_label_1
_geom_bond_atom_site_label_2
_geom_bond_distance
_geom_bond_site_symmetry_2
_geom_bond_publ_flag
F2 C2 1.398(13) . ?
F4 C4 1.376(16) . ?
F6 C6 1.370(14) . ?
C1 H1 1.0000 . ?
C1 C2 1.498(16) . ?
C1 C6 1.553(12) . ?
C1 C7 1.533(15) . ?
C2 H2 1.0000 . ?
C2 C3 1.520(15) . ?
C3 H3A 0.9900 . ?
C3 H3B 0.9900 . ?
C3 C4 1.536(16) . ?
C4 H4 1.0000 . ?
C4 C5 1.52(2) . ?
C5 H5A 0.9900 . ?
C5 H5B 0.9900 . ?
C5 C6 1.551(15) . ?
C6 H6 1.0000 . ?
C7 H7A 0.9800 . ?
C7 H7B 0.9800 . ?
C7 H7C 0.9800 . ?

loop_
_geom_torsion_atom_site_label_1
_geom_torsion_atom_site_label_2
_geom_torsion_atom_site_label_3
_geom_torsion_atom_site_label_4
_geom_torsion
_geom_torsion_site_symmetry_1
_geom_torsion_site_symmetry_2
_geom_torsion_site_symmetry_3
_geom_torsion_site_symmetry_4
_geom_torsion_publ_flag
F2 C2 C3 C4 -72.5(14) . . . . ?
F4 C4 C5 C6 -69.8(10) . . . . ?
C1 C2 C3 C4 48.8(16) . . . . ?
C2 C1 C6 F6 -72.1(11) . . . . ?
C2 C1 C6 C5 52.1(14) . . . . ?
C2 C3 C4 F4 73.1(14) . . . . ?
C2 C3 C4 C5 -48.7(16) . . . . ?
C3 C4 C5 C6 51.9(15) . . . . ?
C4 C5 C6 F6 70.1(11) . . . . ?
C4 C5 C6 C1 -53.6(14) . . . . ?
C6 C1 C2 F2 70.7(11) . . . . ?
C6 C1 C2 C3 -50.3(14) . . . . ?
C7 C1 C2 F2 -54.6(11) . . . . ?
C7 C1 C2 C3 -175.6(10) . . . . ?
C7 C1 C6 F6 54.7(13) . . . . ?
C7 C1 C6 C5 178.9(9) . . . . ?

loop_
_twin_individual_id
_twin_individual_mass_fraction_refined
1 0.702(11)
2 0.298(11)
